data_4065704
loop_
_publ_author_name
'Zhang, Zhengxing'
'Bu, Xiuli'
'Zhang, Jie'
'Liu, Ruiting'
'Zhou, Xigeng'
'Weng, Linhong'

_publ_section_title
;
 Insertion of Ketenimines into the Ln&#x2212;C \s-Bond of
 Organolanthanides: A New Strategy for Synthesis of Lanthanide 1-Azaallyl
 Complexes
;
_journal_issue 9
_journal_name_full Organometallics
_journal_page_first 2111
_journal_paper_doi 10.1021/om100089a
_journal_volume 29
_journal_year 2010
_chemical_formula_sum 'C34 H34 N Yb'
_chemical_formula_weight 629.66
_chemical_name_systematic
; 
 ? 
;
_space_group_IT_number 61
_symmetry_cell_setting orthorhombic
_symmetry_space_group_name_Hall '-P 2ac 2ab'
_symmetry_space_group_name_H-M 'P b c a'
_atom_sites_solution_hydrogens geom
_atom_sites_solution_primary direct
_atom_sites_solution_secondary difmap
_audit_creation_method SHELXL-97
_cell_angle_alpha 90.00
_cell_angle_beta 90.00
_cell_angle_gamma 90.00
_cell_formula_units_Z 8
_cell_length_a 25.065(7)
_cell_length_b 9.369(3)
_cell_length_c 26.260(8)
_cell_measurement_reflns_used 822
_cell_measurement_temperature 293(2)
_cell_measurement_theta_max 24.203
_cell_measurement_theta_min 2.792
_cell_volume 6167(3)
_computing_cell_refinement 'Bruker SMART'
_computing_data_collection 'Bruker SMART'
_computing_data_reduction 'Bruker SHELXTL'
_computing_molecular_graphics 'Bruker SHELXTL'
_computing_publication_material 'Bruker SHELXTL'
_computing_structure_refinement 'SHELXL-97 (Sheldrick, 1997)'
_computing_structure_solution 'SHELXS-97 (Sheldrick, 1990)'
_diffrn_ambient_temperature 293(2)
_diffrn_measured_fraction_theta_full 0.999
_diffrn_measured_fraction_theta_max 0.999
_diffrn_measurement_device_type 'CCD area detector'
_diffrn_measurement_method 'phi and omega scans'
_diffrn_radiation_monochromator graphite
_diffrn_radiation_source 'fine-focus sealed tube'
_diffrn_radiation_type MoK\a
_diffrn_radiation_wavelength 0.71073
_diffrn_reflns_av_R_equivalents 0.0764
_diffrn_reflns_av_sigmaI/netI 0.0991
_diffrn_reflns_limit_h_max 29
_diffrn_reflns_limit_h_min -29
_diffrn_reflns_limit_k_max 10
_diffrn_reflns_limit_k_min -11
_diffrn_reflns_limit_l_max 24
_diffrn_reflns_limit_l_min -31
_diffrn_reflns_number 24164
_diffrn_reflns_theta_full 25.01
_diffrn_reflns_theta_max 25.01
_diffrn_reflns_theta_min 1.55
_exptl_absorpt_coefficient_mu 3.053
_exptl_absorpt_correction_T_max 0.8623
_exptl_absorpt_correction_T_min 0.5804
_exptl_absorpt_correction_type multi-scan
_exptl_absorpt_process_details sadabs
_exptl_crystal_colour red
_exptl_crystal_density_diffrn 1.356
_exptl_crystal_density_method 'not measured'
_exptl_crystal_description prism
_exptl_crystal_F_000 2520
_exptl_crystal_size_max 0.20
_exptl_crystal_size_mid 0.06
_exptl_crystal_size_min 0.05
_refine_diff_density_max 0.981
_refine_diff_density_min -0.550
_refine_diff_density_rms 0.106
_refine_ls_extinction_method none
_refine_ls_goodness_of_fit_ref 1.005
_refine_ls_hydrogen_treatment constr
_refine_ls_matrix_type full
_refine_ls_number_parameters 325
_refine_ls_number_reflns 5423
_refine_ls_number_restraints 0
_refine_ls_restrained_S_all 1.005
_refine_ls_R_factor_all 0.0804
_refine_ls_R_factor_gt 0.0382
_refine_ls_shift/su_max 0.001
_refine_ls_shift/su_mean 0.000
_refine_ls_structure_factor_coef Fsqd
_refine_ls_weighting_details 'calc w=1/[\s^2^(Fo^2^)+(0.0216P)^2^+0.0000P] where P=(Fo^2^+2Fc^2^)/3'
_refine_ls_weighting_scheme calc
_refine_ls_wR_factor_gt 0.0821
_refine_ls_wR_factor_ref 0.0858
_reflns_number_gt 2939
_reflns_number_total 5423
_reflns_threshold_expression >2sigma(I)
_cod_data_source_file om100089a_si_002.cif
_cod_data_source_block 2-Yb
_cod_depositor_comments
;
The following automatic conversions were performed:

'_symmetry_cell_setting' value 'Orthorhombic' changed to
'orthorhombic' according to
/home/saulius/struct/CIF-dictionaries/cif_core.dic dictionary named
'cif_core.dic' version 2.4.1 from 2010-06-29.

Automatic conversion script
Id: cif_fix_values 1715 2011-07-08 13:25:40Z adriana 
;
_cod_original_sg_symbol_H-M Pbca
_cod_database_code 4065704

loop_
_symmetry_equiv_pos_as_xyz
'x, y, z'
'-x+1/2, -y, z+1/2'
'-x, y+1/2, -z+1/2'
'x+1/2, -y+1/2, -z'
'-x, -y, -z'
'x-1/2, y, -z-1/2'
'x, -y-1/2, z-1/2'
'-x-1/2, y-1/2, z'

loop_
_atom_site_label
_atom_site_type_symbol
_atom_site_fract_x
_atom_site_fract_y
_atom_site_fract_z
_atom_site_U_iso_or_equiv
_atom_site_adp_type
_atom_site_occupancy
_atom_site_symmetry_multiplicity
_atom_site_calc_flag
_atom_site_refinement_flags
Yb1 Yb 0.380612(12) 0.70753(4) 0.158799(12) 0.03994(11) Uani 1 1 d .
N1 N 0.4376(2) 0.7229(7) 0.0917(2) 0.0348(16) Uani 1 1 d .
C1 C 0.4105(3) 0.6439(8) 0.0563(3) 0.034(2) Uani 1 1 d .
C2 C 0.3854(3) 0.5217(8) 0.0706(3) 0.0362(19) Uani 1 1 d .
C3 C 0.3985(3) 0.4427(8) 0.1177(3) 0.036(2) Uani 1 1 d .
C4 C 0.4504(3) 0.4048(8) 0.1292(3) 0.047(2) Uani 1 1 d .
H4A H 0.4780 0.4426 0.1098 0.057 Uiso 1 1 calc R
C5 C 0.4628(3) 0.3122(9) 0.1690(3) 0.054(2) Uani 1 1 d .
H5A H 0.4982 0.2895 0.1759 0.065 Uiso 1 1 calc R
C6 C 0.4222(4) 0.2539(8) 0.1982(3) 0.060(3) Uani 1 1 d .
H6A H 0.4300 0.1892 0.2240 0.072 Uiso 1 1 calc R
C7 C 0.3708(3) 0.2925(9) 0.1887(3) 0.054(2) Uani 1 1 d .
H7A H 0.3435 0.2559 0.2088 0.065 Uiso 1 1 calc R
C8 C 0.3586(3) 0.3868(8) 0.1490(3) 0.042(2) Uani 1 1 d .
H8A H 0.3232 0.4127 0.1434 0.050 Uiso 1 1 calc R
C9 C 0.3465(3) 0.4409(9) 0.0381(3) 0.035(2) Uani 1 1 d .
C10 C 0.3508(3) 0.2918(9) 0.0341(3) 0.047(2) Uani 1 1 d .
H10A H 0.3765 0.2443 0.0532 0.057 Uiso 1 1 calc R
C11 C 0.3183(3) 0.2154(10) 0.0030(3) 0.054(2) Uani 1 1 d .
H11A H 0.3222 0.1169 0.0008 0.065 Uiso 1 1 calc R
C12 C 0.2799(3) 0.2818(10) -0.0250(3) 0.048(2) Uani 1 1 d .
H12A H 0.2576 0.2296 -0.0463 0.058 Uiso 1 1 calc R
C13 C 0.2749(3) 0.4281(9) -0.0213(3) 0.045(2) Uani 1 1 d .
H13A H 0.2492 0.4743 -0.0408 0.054 Uiso 1 1 calc R
C14 C 0.3068(3) 0.5076(9) 0.0106(3) 0.044(2) Uani 1 1 d .
H14A H 0.3017 0.6056 0.0135 0.053 Uiso 1 1 calc R
C15 C 0.4859(3) 0.8116(10) 0.0794(3) 0.046(2) Uani 1 1 d .
C16 C 0.5086(3) 0.8005(9) 0.0268(3) 0.065(3) Uani 1 1 d .
H16A H 0.5164 0.7024 0.0193 0.097 Uiso 1 1 calc R
H16B H 0.5408 0.8557 0.0248 0.097 Uiso 1 1 calc R
H16C H 0.4832 0.8364 0.0027 0.097 Uiso 1 1 calc R
C17 C 0.4737(3) 0.9675(9) 0.0908(3) 0.067(3) Uani 1 1 d .
H17A H 0.4453 0.9996 0.0691 0.101 Uiso 1 1 calc R
H17B H 0.5050 1.0242 0.0846 0.101 Uiso 1 1 calc R
H17C H 0.4632 0.9772 0.1257 0.101 Uiso 1 1 calc R
C18 C 0.5321(3) 0.7573(9) 0.1135(3) 0.067(3) Uani 1 1 d .
H18A H 0.5397 0.6595 0.1053 0.100 Uiso 1 1 calc R
H18B H 0.5219 0.7646 0.1486 0.100 Uiso 1 1 calc R
H18C H 0.5633 0.8143 0.1075 0.100 Uiso 1 1 calc R
C19 C 0.4037(3) 0.6923(9) 0.0031(3) 0.0345(19) Uani 1 1 d .
C20 C 0.4140(3) 0.6021(9) -0.0370(3) 0.045(2) Uani 1 1 d .
H20A H 0.4262 0.5097 -0.0311 0.054 Uiso 1 1 calc R
C21 C 0.4063(3) 0.6491(11) -0.0846(4) 0.060(3) Uani 1 1 d .
H21A H 0.4128 0.5880 -0.1118 0.072 Uiso 1 1 calc R
C22 C 0.3885(3) 0.7890(12) -0.0944(3) 0.064(3) Uani 1 1 d .
H22A H 0.3834 0.8185 -0.1279 0.076 Uiso 1 1 calc R
C23 C 0.3789(3) 0.8796(10) -0.0564(3) 0.060(2) Uani 1 1 d .
H23A H 0.3675 0.9723 -0.0629 0.072 Uiso 1 1 calc R
C24 C 0.3863(3) 0.8324(7) -0.0069(3) 0.043(2) Uani 1 1 d .
H24A H 0.3796 0.8941 0.0201 0.051 Uiso 1 1 calc R
C25 C 0.2776(3) 0.7264(13) 0.1758(4) 0.060(3) Uani 1 1 d .
H25A H 0.2641 0.6670 0.2011 0.072 Uiso 1 1 calc R
C26 C 0.2813(3) 0.6945(10) 0.1248(3) 0.051(2) Uani 1 1 d .
H26A H 0.2711 0.6095 0.1094 0.061 Uiso 1 1 calc R
C27 C 0.3029(3) 0.8114(11) 0.1011(3) 0.052(2) Uani 1 1 d .
H27A H 0.3089 0.8187 0.0663 0.062 Uiso 1 1 calc R
C28 C 0.3143(4) 0.9141(11) 0.1354(4) 0.067(3) Uani 1 1 d .
H28A H 0.3303 1.0020 0.1291 0.081 Uiso 1 1 calc R
C29 C 0.2972(4) 0.8607(14) 0.1825(4) 0.075(3) Uani 1 1 d .
H29A H 0.2989 0.9091 0.2134 0.090 Uiso 1 1 calc R
C30 C 0.4140(4) 0.6037(12) 0.2468(3) 0.068(3) Uani 1 1 d .
H30A H 0.4079 0.5074 0.2532 0.082 Uiso 1 1 calc R
C31 C 0.3798(4) 0.7169(14) 0.2595(3) 0.073(3) Uani 1 1 d .
H31A H 0.3467 0.7087 0.2753 0.087 Uiso 1 1 calc R
C32 C 0.4036(4) 0.8409(11) 0.2448(3) 0.068(3) Uani 1 1 d .
H32A H 0.3895 0.9318 0.2493 0.081 Uiso 1 1 calc R
C33 C 0.4530(4) 0.8101(11) 0.2214(3) 0.056(3) Uani 1 1 d .
H33A H 0.4768 0.8759 0.2079 0.068 Uiso 1 1 calc R
C34 C 0.4592(4) 0.6624(11) 0.2226(3) 0.058(3) Uani 1 1 d .
H34A H 0.4881 0.6116 0.2098 0.070 Uiso 1 1 calc R

loop_
_atom_site_aniso_label
_atom_site_aniso_U_11
_atom_site_aniso_U_22
_atom_site_aniso_U_33
_atom_site_aniso_U_23
_atom_site_aniso_U_13
_atom_site_aniso_U_12
Yb1 0.03873(18) 0.0463(2) 0.03477(18) 0.0009(2) -0.0021(2) -0.0001(2)
N1 0.035(3) 0.033(4) 0.036(4) 0.003(3) -0.005(3) -0.004(4)
C1 0.036(5) 0.035(5) 0.031(5) -0.003(4) 0.003(4) 0.002(4)
C2 0.041(5) 0.036(5) 0.031(4) 0.009(4) -0.009(4) 0.007(5)
C3 0.023(5) 0.035(5) 0.051(5) -0.004(4) -0.004(4) -0.004(4)
C4 0.055(6) 0.034(6) 0.054(6) 0.006(5) -0.003(5) -0.005(4)
C5 0.044(5) 0.051(6) 0.069(7) -0.007(5) -0.020(5) 0.003(5)
C6 0.086(8) 0.048(8) 0.046(6) 0.014(4) -0.009(5) -0.002(5)
C7 0.048(6) 0.057(6) 0.058(6) 0.010(5) 0.002(4) -0.014(5)
C8 0.048(5) 0.036(5) 0.041(6) 0.002(4) -0.003(4) 0.005(4)
C9 0.029(5) 0.040(6) 0.037(5) 0.003(4) -0.001(4) -0.004(4)
C10 0.046(5) 0.033(5) 0.063(6) 0.002(5) -0.004(4) 0.013(5)
C11 0.069(6) 0.039(5) 0.056(6) -0.009(5) -0.009(5) -0.004(6)
C12 0.053(5) 0.038(6) 0.054(6) -0.016(5) -0.001(4) -0.002(5)
C13 0.046(5) 0.048(6) 0.041(5) 0.000(5) -0.007(4) 0.000(4)
C14 0.047(5) 0.037(5) 0.048(6) -0.001(4) -0.007(4) 0.003(4)
C15 0.042(5) 0.042(6) 0.052(6) -0.003(5) -0.006(4) -0.005(5)
C16 0.044(5) 0.090(7) 0.061(6) -0.001(6) 0.015(4) -0.013(6)
C17 0.068(7) 0.054(7) 0.081(8) 0.001(5) 0.001(5) -0.020(6)
C18 0.049(5) 0.080(9) 0.071(7) 0.006(5) 0.005(5) -0.021(5)
C19 0.032(4) 0.034(6) 0.038(5) 0.000(5) 0.000(3) 0.013(4)
C20 0.058(6) 0.048(6) 0.029(5) 0.006(5) 0.002(4) 0.007(5)
C21 0.049(6) 0.074(8) 0.057(7) -0.023(6) 0.009(5) -0.002(5)
C22 0.062(6) 0.089(8) 0.041(6) 0.021(7) 0.002(5) -0.001(7)
C23 0.065(6) 0.070(7) 0.046(6) 0.015(5) 0.019(6) 0.013(6)
C24 0.059(5) 0.034(5) 0.036(5) 0.012(4) 0.010(4) -0.004(4)
C25 0.039(5) 0.083(8) 0.057(7) 0.018(6) 0.009(4) 0.002(6)
C26 0.043(5) 0.047(7) 0.063(7) -0.002(6) 0.001(5) 0.004(5)
C27 0.049(6) 0.056(7) 0.051(6) -0.008(6) -0.009(4) 0.011(5)
C28 0.064(7) 0.055(8) 0.083(8) 0.009(7) -0.001(6) 0.010(5)
C29 0.053(7) 0.091(9) 0.080(9) -0.042(8) -0.016(6) 0.034(7)
C30 0.086(8) 0.061(9) 0.057(7) 0.014(6) -0.024(6) -0.018(7)
C31 0.069(7) 0.097(9) 0.053(6) 0.019(7) -0.004(6) -0.006(8)
C32 0.092(8) 0.071(9) 0.040(6) -0.014(5) -0.013(5) 0.010(6)
C33 0.064(6) 0.059(8) 0.046(6) -0.006(5) -0.016(5) -0.016(6)
C34 0.063(7) 0.065(8) 0.048(6) -0.019(5) -0.022(5) 0.008(5)

loop_
_atom_type_symbol
_atom_type_description
_atom_type_scat_dispersion_real
_atom_type_scat_dispersion_imag
_atom_type_scat_source
C C 0.0033 0.0016 'International Tables Vol C Tables 4.2.6.8 and 6.1.1.4'
H H 0.0000 0.0000 'International Tables Vol C Tables 4.2.6.8 and 6.1.1.4'
N N 0.0061 0.0033 'International Tables Vol C Tables 4.2.6.8 and 6.1.1.4'
Yb Yb -0.3850 5.5486 'International Tables Vol C Tables 4.2.6.8 and 6.1.1.4'

loop_
_geom_angle_atom_site_label_1
_geom_angle_atom_site_label_2
_geom_angle_atom_site_label_3
_geom_angle
N1 Yb1 C29 130.8(3)
N1 Yb1 C34 91.9(3)
C29 Yb1 C34 122.5(3)
N1 Yb1 C28 99.8(3)
C29 Yb1 C28 31.1(3)
C34 Yb1 C28 138.1(3)
N1 Yb1 C25 138.2(2)
C29 Yb1 C25 30.1(3)
C34 Yb1 C25 129.9(3)
C28 Yb1 C25 50.8(3)
N1 Yb1 C33 91.6(3)
C29 Yb1 C33 101.7(3)
C34 Yb1 C33 30.8(2)
C28 Yb1 C33 108.3(3)
C25 Yb1 C33 123.1(3)
N1 Yb1 C30 120.2(3)
C29 Yb1 C30 104.3(4)
C34 Yb1 C30 31.1(2)
C28 Yb1 C30 132.6(4)
C25 Yb1 C30 100.8(3)
C33 Yb1 C30 50.9(3)
N1 Yb1 C32 119.7(3)
C29 Yb1 C32 73.2(3)
C34 Yb1 C32 50.7(3)
C28 Yb1 C32 89.4(3)
C25 Yb1 C32 92.1(3)
C33 Yb1 C32 31.0(2)
C30 Yb1 C32 50.1(3)
N1 Yb1 C26 109.4(2)
C29 Yb1 C26 49.7(3)
C34 Yb1 C26 156.2(3)
C28 Yb1 C26 50.2(3)
C25 Yb1 C26 30.2(2)
C33 Yb1 C26 151.2(3)
C30 Yb1 C26 125.1(3)
C32 Yb1 C26 121.0(3)
N1 Yb1 C31 141.0(3)
C29 Yb1 C31 74.7(3)
C34 Yb1 C31 51.1(3)
C28 Yb1 C31 101.8(4)
C25 Yb1 C31 79.6(3)
C33 Yb1 C31 50.8(3)
C30 Yb1 C31 30.8(3)
C32 Yb1 C31 29.8(3)
C26 Yb1 C31 109.3(3)
N1 Yb1 C27 89.7(2)
C29 Yb1 C27 49.2(3)
C34 Yb1 C27 167.5(3)
C28 Yb1 C27 29.6(2)
C25 Yb1 C27 49.5(3)
C33 Yb1 C27 136.8(3)
C30 Yb1 C27 150.1(3)
C32 Yb1 C27 118.3(3)
C26 Yb1 C27 30.0(2)
C31 Yb1 C27 123.6(3)
N1 Yb1 C3 69.5(2)
C29 Yb1 C3 136.2(3)
C34 Yb1 C3 89.1(3)
C28 Yb1 C3 132.7(3)
C25 Yb1 C3 106.7(3)
C33 Yb1 C3 117.7(3)
C30 Yb1 C3 87.7(3)
C32 Yb1 C3 136.7(3)
C26 Yb1 C3 88.8(2)
C31 Yb1 C3 115.1(3)
C27 Yb1 C3 103.1(3)
N1 Yb1 C1 28.12(19)
C29 Yb1 C1 123.3(3)
C34 Yb1 C1 111.8(2)
C28 Yb1 C1 95.7(3)
C25 Yb1 C1 115.6(3)
C33 Yb1 C1 119.0(3)
C30 Yb1 C1 131.6(3)
C32 Yb1 C1 147.8(3)
C26 Yb1 C1 85.4(2)
C31 Yb1 C1 161.9(3)
C27 Yb1 C1 74.4(2)
C3 Yb1 C1 52.9(2)
N1 Yb1 C2 52.6(2)
C29 Yb1 C2 123.6(3)
C34 Yb1 C2 112.5(2)
C28 Yb1 C2 106.4(3)
C25 Yb1 C2 102.5(3)
C33 Yb1 C2 133.7(3)
C30 Yb1 C2 117.7(3)
C32 Yb1 C2 163.1(3)
C26 Yb1 C2 75.0(2)
C31 Yb1 C2 144.9(3)
C27 Yb1 C2 78.1(2)
C3 Yb1 C2 30.18(19)
C1 Yb1 C2 27.32(18)
C1 N1 C15 123.6(6)
C1 N1 Yb1 100.3(4)
C15 N1 Yb1 135.0(5)
C2 C1 N1 119.9(7)
C2 C1 C19 117.8(7)
N1 C1 C19 122.1(7)
C2 C1 Yb1 78.1(5)
N1 C1 Yb1 51.6(3)
C19 C1 Yb1 142.7(5)
C1 C2 C3 123.4(7)
C1 C2 C9 124.6(6)
C3 C2 C9 111.6(6)
C1 C2 Yb1 74.6(5)
C3 C2 Yb1 69.1(4)
C9 C2 Yb1 137.0(5)
C4 C3 C8 116.6(7)
C4 C3 C2 121.4(7)
C8 C3 C2 121.4(7)
C4 C3 Yb1 107.4(5)
C8 C3 Yb1 89.4(5)
C2 C3 Yb1 80.8(4)
C3 C4 C5 122.3(8)
C3 C4 H4A 118.9
C5 C4 H4A 118.9
C6 C5 C4 119.8(8)
C6 C5 H5A 120.1
C4 C5 H5A 120.1
C7 C6 C5 119.3(8)
C7 C6 H6A 120.4
C5 C6 H6A 120.4
C6 C7 C8 120.7(7)
C6 C7 H7A 119.6
C8 C7 H7A 119.6
C3 C8 C7 121.2(7)
C3 C8 Yb1 63.5(4)
C7 C8 Yb1 121.1(5)
C3 C8 H8A 119.4
C7 C8 H8A 119.4
Yb1 C8 H8A 85.9
C14 C9 C10 117.8(7)
C14 C9 C2 122.6(7)
C10 C9 C2 119.6(7)
C11 C10 C9 121.6(8)
C11 C10 H10A 119.2
C9 C10 H10A 119.2
C10 C11 C12 120.6(9)
C10 C11 H11A 119.7
C12 C11 H11A 119.7
C11 C12 C13 118.7(8)
C11 C12 H12A 120.6
C13 C12 H12A 120.6
C14 C13 C12 121.8(8)
C14 C13 H13A 119.1
C12 C13 H13A 119.1
C13 C14 C9 119.5(8)
C13 C14 H14A 120.2
C9 C14 H14A 120.2
C16 C15 N1 117.7(7)
C16 C15 C17 108.9(7)
N1 C15 C17 109.1(7)
C16 C15 C18 103.0(6)
N1 C15 C18 107.2(6)
C17 C15 C18 110.6(7)
C15 C16 H16A 109.5
C15 C16 H16B 109.5
H16A C16 H16B 109.5
C15 C16 H16C 109.5
H16A C16 H16C 109.5
H16B C16 H16C 109.5
C15 C17 H17A 109.5
C15 C17 H17B 109.5
H17A C17 H17B 109.5
C15 C17 H17C 109.5
H17A C17 H17C 109.5
H17B C17 H17C 109.5
C15 C18 H18A 109.5
C15 C18 H18B 109.5
H18A C18 H18B 109.5
C15 C18 H18C 109.5
H18A C18 H18C 109.5
H18B C18 H18C 109.5
C20 C19 C24 119.3(7)
C20 C19 C1 120.9(7)
C24 C19 C1 119.9(7)
C21 C20 C19 119.0(8)
C21 C20 H20A 120.5
C19 C20 H20A 120.5
C20 C21 C22 121.5(9)
C20 C21 H21A 119.2
C22 C21 H21A 119.2
C23 C22 C21 120.9(9)
C23 C22 H22A 119.6
C21 C22 H22A 119.6
C22 C23 C24 118.4(9)
C22 C23 H23A 120.8
C24 C23 H23A 120.8
C23 C24 C19 120.9(7)
C23 C24 H24A 119.5
C19 C24 H24A 119.5
C29 C25 C26 107.6(9)
C29 C25 Yb1 74.3(5)
C26 C25 Yb1 75.7(5)
C29 C25 H25A 126.2
C26 C25 H25A 126.2
Yb1 C25 H25A 116.0
C27 C26 C25 107.2(9)
C27 C26 Yb1 75.2(4)
C25 C26 Yb1 74.1(5)
C27 C26 H26A 126.4
C25 C26 H26A 126.4
Yb1 C26 H26A 116.5
C28 C27 C26 110.5(9)
C28 C27 Yb1 74.0(5)
C26 C27 Yb1 74.8(5)
C28 C27 H27A 124.7
C26 C27 H27A 124.7
Yb1 C27 H27A 118.1
C27 C28 C29 105.6(10)
C27 C28 Yb1 76.3(5)
C29 C28 Yb1 74.0(5)
C27 C28 H28A 127.2
C29 C28 H28A 127.2
Yb1 C28 H28A 115.1
C25 C29 C28 109.0(9)
C25 C29 Yb1 75.5(5)
C28 C29 Yb1 74.9(5)
C25 C29 H29A 125.5
C28 C29 H29A 125.5
Yb1 C29 H29A 116.0
C31 C30 C34 107.6(10)
C31 C30 Yb1 74.8(5)
C34 C30 Yb1 73.6(5)
C31 C30 H30A 126.2
C34 C30 H30A 126.2
Yb1 C30 H30A 117.5
C32 C31 C30 108.0(9)
C32 C31 Yb1 74.9(5)
C30 C31 Yb1 74.5(5)
C32 C31 H31A 126.0
C30 C31 H31A 126.0
Yb1 C31 H31A 116.7
C31 C32 C33 109.5(9)
C31 C32 Yb1 75.2(5)
C33 C32 Yb1 74.0(5)
C31 C32 H32A 125.2
C33 C32 H32A 125.2
Yb1 C32 H32A 117.4
C34 C33 C32 107.0(9)
C34 C33 Yb1 74.3(5)
C32 C33 Yb1 75.0(5)
C34 C33 H33A 126.5
C32 C33 H33A 126.5
Yb1 C33 H33A 116.4
C33 C34 C30 107.9(9)
C33 C34 Yb1 75.0(5)
C30 C34 Yb1 75.3(5)
C33 C34 H34A 126.0
C30 C34 H34A 126.0
Yb1 C34 H34A 115.8

loop_
_geom_bond_atom_site_label_1
_geom_bond_atom_site_label_2
_geom_bond_distance
Yb1 N1 2.274(6)
Yb1 C29 2.611(9)
Yb1 C34 2.621(8)
Yb1 C28 2.624(9)
Yb1 C25 2.626(8)
Yb1 C33 2.630(7)
Yb1 C30 2.643(9)
Yb1 C32 2.644(8)
Yb1 C26 2.646(7)
Yb1 C31 2.647(8)
Yb1 C27 2.652(8)
Yb1 C3 2.743(7)
Yb1 C1 2.856(7)
Yb1 C2 2.899(7)
N1 C1 1.368(8)
N1 C15 1.503(9)
C1 C2 1.360(9)
C1 C19 1.479(9)
C2 C3 1.477(9)
C2 C9 1.500(9)
C3 C4 1.384(9)
C3 C8 1.396(9)
C4 C5 1.392(10)
C4 H4A 0.9300
C5 C6 1.387(10)
C5 H5A 0.9300
C6 C7 1.361(10)
C6 H6A 0.9300
C7 C8 1.400(9)
C7 H7A 0.9300
C8 H8A 0.9300
C9 C14 1.379(9)
C9 C10 1.405(10)
C10 C11 1.358(9)
C10 H10A 0.9300
C11 C12 1.360(10)
C11 H11A 0.9300
C12 C13 1.380(10)
C12 H12A 0.9300
C13 C14 1.377(9)
C13 H13A 0.9300
C14 H14A 0.9300
C15 C16 1.497(10)
C15 C17 1.522(10)
C15 C18 1.548(10)
C16 H16A 0.9600
C16 H16B 0.9600
C16 H16C 0.9600
C17 H17A 0.9600
C17 H17B 0.9600
C17 H17C 0.9600
C18 H18A 0.9600
C18 H18B 0.9600
C18 H18C 0.9600
C19 C20 1.374(9)
C19 C24 1.408(9)
C20 C21 1.340(10)
C20 H20A 0.9300
C21 C22 1.408(11)
C21 H21A 0.9300
C22 C23 1.333(11)
C22 H22A 0.9300
C23 C24 1.385(9)
C23 H23A 0.9300
C24 H24A 0.9300
C25 C29 1.362(12)
C25 C26 1.374(11)
C25 H25A 0.9300
C26 C27 1.371(11)
C26 H26A 0.9300
C27 C28 1.349(11)
C27 H27A 0.9300
C28 C29 1.402(12)
C28 H28A 0.9300
C29 H29A 0.9300
C30 C31 1.404(12)
C30 C34 1.411(11)
C30 H30A 0.9300
C31 C32 1.363(12)
C31 H31A 0.9300
C32 C33 1.410(11)
C32 H32A 0.9300
C33 C34 1.393(11)
C33 H33A 0.9300
C34 H34A 0.9300
